data_7059502
loop_
_publ_author_name
'Yan, Jian-Feng'
'Zhu, Gai-Ge'
'Yuan, Ye'
'Lin, Cai-Xia'
'Huang, Shu-Ping'
'Yuan, Yao-Feng'

_publ_section_title
;
 Carborane bridged ferrocenyl conjugated molecules: synthesis, structure,
 electrochemistry and photophysical properties
;
_journal_issue 18
_journal_name_full 'New Journal of Chemistry'
_journal_page_first 7569
_journal_page_last 7576
_journal_paper_doi 10.1039/D0NJ00826E
_journal_volume 44
_journal_year 2020
_chemical_formula_moiety 'C34 H36 B10 Fe2'
_chemical_formula_sum 'C34 H36 B10 Fe2'
_chemical_formula_weight 664.43
_space_group_IT_number 14
_space_group_name_Hall '-P 2ybc'
_space_group_name_H-M_alt 'P 1 21/c 1'
_symmetry_cell_setting monoclinic
_symmetry_space_group_name_H-M 'P 1 21/c 1'
_atom_sites_solution_hydrogens geom
_atom_sites_solution_primary direct
_atom_sites_solution_secondary difmap
_audit_creation_method SHELXL-97
_audit_update_record
;
2020-04-07 deposited with the CCDC.	2020-04-16 downloaded from the CCDC.
;
_cell_angle_alpha 90.00
_cell_angle_beta 91.610(4)
_cell_angle_gamma 90.00
_cell_formula_units_Z 4
_cell_length_a 13.359(3)
_cell_length_b 7.4489(19)
_cell_length_c 32.209(8)
_cell_measurement_reflns_used 5813
_cell_measurement_temperature 296(2)
_cell_measurement_theta_max 24.37
_cell_measurement_theta_min 2.81
_cell_volume 3203.8(13)
_computing_cell_refinement 'Bruker SMART'
_computing_data_collection 'Bruker SMART'
_computing_data_reduction 'Bruker SAINT'
_computing_molecular_graphics 'Bruker SHELXTL'
_computing_publication_material 'Bruker SHELXTL'
_computing_structure_refinement 'Bruker SHELXTL'
_computing_structure_solution 'Bruker SHELXTL'
_diffrn_ambient_temperature 296(2)
_diffrn_detector_area_resol_mean None
_diffrn_measured_fraction_theta_full 0.991
_diffrn_measured_fraction_theta_max 0.991
_diffrn_measurement_device_type 'CCD area detector'
_diffrn_measurement_method 'phi and omega scans'
_diffrn_radiation_monochromator graphite
_diffrn_radiation_source 'fine-focus sealed tube'
_diffrn_radiation_type MoK\a
_diffrn_radiation_wavelength 0.71073
_diffrn_reflns_av_R_equivalents 0.0303
_diffrn_reflns_av_sigmaI/netI 0.0312
_diffrn_reflns_limit_h_max 15
_diffrn_reflns_limit_h_min -12
_diffrn_reflns_limit_k_max 8
_diffrn_reflns_limit_k_min -8
_diffrn_reflns_limit_l_max 38
_diffrn_reflns_limit_l_min -38
_diffrn_reflns_number 19261
_diffrn_reflns_theta_full 25.00
_diffrn_reflns_theta_max 25.00
_diffrn_reflns_theta_min 1.52
_diffrn_standards_decay_% 'not measured'
_diffrn_standards_interval_count 'not measured'
_diffrn_standards_interval_time 'not measured'
_diffrn_standards_number None
_exptl_absorpt_coefficient_mu 0.931
_exptl_absorpt_correction_T_max 0.870
_exptl_absorpt_correction_T_min 0.846
_exptl_absorpt_correction_type multi-scan
_exptl_crystal_colour 'light yellow '
_exptl_crystal_density_diffrn 1.378
_exptl_crystal_density_method 'not measured'
_exptl_crystal_description needle
_exptl_crystal_F_000 1368
_exptl_crystal_size_max 0.30
_exptl_crystal_size_mid 0.15
_exptl_crystal_size_min 0.15
_refine_diff_density_max 0.395
_refine_diff_density_min -0.242
_refine_diff_density_rms 0.048
_refine_ls_extinction_method none
_refine_ls_goodness_of_fit_ref 1.061
_refine_ls_hydrogen_treatment mixed
_refine_ls_matrix_type full
_refine_ls_number_parameters 527
_refine_ls_number_reflns 5629
_refine_ls_number_restraints 0
_refine_ls_restrained_S_all 1.061
_refine_ls_R_factor_all 0.0476
_refine_ls_R_factor_gt 0.0357
_refine_ls_shift/su_max 0.001
_refine_ls_shift/su_mean 0.000
_refine_ls_structure_factor_coef Fsqd
_refine_ls_weighting_details 'calc w=1/[\s^2^(Fo^2^)+(0.0414P)^2^+1.0942P] where P=(Fo^2^+2Fc^2^)/3'
_refine_ls_weighting_scheme calc
_refine_ls_wR_factor_gt 0.0814
_refine_ls_wR_factor_ref 0.0864
_reflns_number_gt 4623
_reflns_number_total 5629
_reflns_threshold_expression >2sigma(I)
_cod_data_source_file d0nj00826e2.cif
_cod_data_source_block 1525181
_cod_depositor_comments
;
The following automatic conversions were performed:

data item '_symmetry_cell_setting' value 'Monoclinic' was changed to
'monoclinic' in accordance with the
/home/data/users/saulius/crontab/automatic-downloads/rss-feeds/RSC/lib/dictionaries/cif_core.dic
dictionary named 'cif_core.dic' version 2.4.2 last updated on
2011-04-26.

Automatic conversion script
Id: cif_fix_values 7556 2019-12-06 15:28:31Z antanas 

 Adding full bibliography for 7059501--7059504.cif.

 Adding full bibliography for 7059501--7059504.cif.
;
_cod_original_cell_volume 3203.9(13)
_cod_original_sg_symbol_H-M 'P21/c  '
_cod_database_code 7059502

loop_
_symmetry_equiv_pos_as_xyz
'x, y, z'
'-x, y+1/2, -z+1/2'
'-x, -y, -z'
'x, -y-1/2, z-1/2'

loop_
_atom_site_label
_atom_site_type_symbol
_atom_site_fract_x
_atom_site_fract_y
_atom_site_fract_z
_atom_site_U_iso_or_equiv
_atom_site_adp_type
_atom_site_occupancy
_atom_site_symmetry_multiplicity
_atom_site_calc_flag
_atom_site_refinement_flags
_atom_site_disorder_assembly
_atom_site_disorder_group
Fe1 Fe 0.80643(2) 0.28586(5) 0.235090(10) 0.03440(11) Uani 1 1 d . . .
Fe2 Fe 0.91405(2) 0.89013(5) 0.417884(11) 0.04098(12) Uani 1 1 d . . .
C6 C 0.68505(17) 0.1227(3) 0.24042(7) 0.0329(5) Uani 1 1 d . . .
C5 C 0.61713(17) 0.1314(3) 0.27579(7) 0.0322(5) Uani 1 1 d . . .
C2 C 0.49408(16) 0.1629(3) 0.34513(6) 0.0298(5) Uani 1 1 d . . .
C7 C 0.67756(19) 0.2271(4) 0.20317(7) 0.0380(6) Uani 1 1 d . . .
C19 C 0.56430(17) 0.4206(3) 0.41886(7) 0.0322(5) Uani 1 1 d . . .
C18 C 0.46392(17) 0.3310(3) 0.42167(6) 0.0314(5) Uani 1 1 d . . .
C29 C 0.63872(18) 0.3835(3) 0.44856(7) 0.0394(6) Uani 1 1 d . . .
H29 H 0.6244 0.3081 0.4706 0.047 Uiso 1 1 calc R . .
C4 C 0.53419(19) 0.2432(4) 0.27510(7) 0.0461(7) Uani 1 1 d . . .
H4 H 0.5192 0.3098 0.2513 0.055 Uiso 1 1 calc R . .
C24 C 0.9078(3) 0.6971(5) 0.37351(12) 0.0682(10) Uani 1 1 d . . .
C22 C 0.75830(18) 0.5680(3) 0.41388(8) 0.0414(6) Uani 1 1 d . . .
C1 C 0.42841(16) 0.1832(3) 0.38195(6) 0.0300(5) Uani 1 1 d . . .
C21 C 0.68370(19) 0.6078(4) 0.38461(8) 0.0473(6) Uani 1 1 d . . .
H21 H 0.6983 0.6838 0.3627 0.057 Uiso 1 1 calc R . .
C20 C 0.58800(19) 0.5378(3) 0.38702(8) 0.0440(6) Uani 1 1 d . . .
H20 H 0.5392 0.5694 0.3672 0.053 Uiso 1 1 calc R . .
C17 C 0.57347(18) 0.0446(3) 0.34525(7) 0.0401(6) Uani 1 1 d . . .
H17 H 0.5867 -0.0259 0.3686 0.048 Uiso 1 1 calc R . .
C23 C 0.86282(19) 0.6334(3) 0.41023(9) 0.0488(7) Uani 1 1 d . . .
C9 C 0.8201(2) 0.0602(4) 0.19998(8) 0.0464(7) Uani 1 1 d . . .
C16 C 0.63350(19) 0.0294(4) 0.31130(7) 0.0428(6) Uani 1 1 d . . .
H16 H 0.6865 -0.0517 0.3123 0.051 Uiso 1 1 calc R . .
C8 C 0.76060(19) 0.1866(4) 0.17857(8) 0.0446(6) Uani 1 1 d . . .
C10 C 0.7746(2) 0.0205(3) 0.23811(8) 0.0392(6) Uani 1 1 d . . .
C3 C 0.47328(19) 0.2582(4) 0.30889(7) 0.0450(6) Uani 1 1 d . . .
H3 H 0.4176 0.3332 0.3073 0.054 Uiso 1 1 calc R . .
B1 B 0.4677(2) 0.1002(4) 0.43004(8) 0.0326(6) Uani 1 1 d . . .
B6 B 0.3640(2) 0.0069(4) 0.40177(8) 0.0379(6) Uani 1 1 d . . .
B10 B 0.2535(2) 0.1023(5) 0.42181(10) 0.0482(8) Uani 1 1 d . . .
C32 C 0.9351(3) 1.1569(4) 0.40558(11) 0.0629(9) Uani 1 1 d . . .
C26 C 1.0269(2) 0.7085(5) 0.42587(16) 0.0760(11) Uani 1 1 d . . .
B4 B 0.3684(2) 0.3871(4) 0.38733(9) 0.0374(6) Uani 1 1 d . . .
B7 B 0.3566(2) 0.0484(4) 0.45575(9) 0.0418(7) Uani 1 1 d . . .
C28 C 0.73323(18) 0.4557(3) 0.44616(8) 0.0437(6) Uani 1 1 d . . .
H28 H 0.7812 0.4283 0.4667 0.052 Uiso 1 1 calc R . .
C27 C 0.9375(2) 0.6403(4) 0.44269(12) 0.0602(8) Uani 1 1 d . . .
B5 B 0.3020(2) 0.1859(4) 0.37499(9) 0.0412(7) Uani 1 1 d . . .
B8 B 0.2882(2) 0.2512(4) 0.46239(9) 0.0454(7) Uani 1 1 d . . .
C30 C 0.7941(2) 1.0397(4) 0.43248(12) 0.0618(9) Uani 1 1 d . . .
B2 B 0.4207(2) 0.2504(4) 0.46789(9) 0.0390(7) Uani 1 1 d . . .
C34 C 0.8665(2) 1.0518(4) 0.46440(10) 0.0571(8) Uani 1 1 d . . .
C25 C 1.0088(2) 0.7421(5) 0.38370(16) 0.0813(13) Uani 1 1 d . . .
C15 C 0.9061(3) 0.3452(5) 0.28239(11) 0.0679(9) Uani 1 1 d . . .
B9 B 0.2553(2) 0.3374(5) 0.41231(10) 0.0459(7) Uani 1 1 d . . .
B3 B 0.3587(2) 0.4287(4) 0.44118(9) 0.0423(7) Uani 1 1 d . . .
C13 C 0.8778(3) 0.5212(5) 0.22598(15) 0.0827(12) Uani 1 1 d . . .
C31 C 0.8357(3) 1.1052(5) 0.39649(12) 0.0698(9) Uani 1 1 d . . .
C14 C 0.9444(3) 0.3982(6) 0.24448(12) 0.0711(10) Uani 1 1 d . . .
C11 C 0.8164(3) 0.4364(6) 0.28743(13) 0.0787(12) Uani 1 1 d . . .
C12 C 0.7988(4) 0.5451(5) 0.25231(17) 0.0882(14) Uani 1 1 d . . .
C33 C 0.9539(2) 1.1234(4) 0.44779(10) 0.0555(7) Uani 1 1 d . . .
H1 H 0.5380(16) 0.039(3) 0.4322(6) 0.026(5) Uiso 1 1 d . . .
H5 H 0.2720(16) 0.171(3) 0.3451(7) 0.035(6) Uiso 1 1 d . . .
H2 H 0.4694(18) 0.278(3) 0.4953(7) 0.043(7) Uiso 1 1 d . . .
H4A H 0.3824(16) 0.489(3) 0.3653(7) 0.036(6) Uiso 1 1 d . . .
H6 H 0.3772(17) -0.117(3) 0.3867(7) 0.037(6) Uiso 1 1 d . . .
H7 H 0.6273(19) 0.306(3) 0.1960(7) 0.040(7) Uiso 1 1 d . . .
H3A H 0.3667(17) 0.564(3) 0.4510(7) 0.039(6) Uiso 1 1 d . . .
H10A H 0.1910(19) 0.026(3) 0.4208(7) 0.044(7) Uiso 1 1 d . . .
H8A H 0.2431(18) 0.271(3) 0.4897(7) 0.045(7) Uiso 1 1 d . . .
H10 H 0.8014(17) -0.057(3) 0.2570(7) 0.032(6) Uiso 1 1 d . . .
H9A H 0.190(2) 0.412(4) 0.4046(8) 0.054(8) Uiso 1 1 d . . .
H7A H 0.3567(19) -0.065(4) 0.4766(8) 0.056(8) Uiso 1 1 d . . .
H8 H 0.769(2) 0.245(4) 0.1532(9) 0.063(9) Uiso 1 1 d . . .
H9 H 0.876(2) 0.015(4) 0.1927(8) 0.053(8) Uiso 1 1 d . . .
H30 H 0.729(3) 0.998(5) 0.4341(9) 0.081(11) Uiso 1 1 d . . .
H27 H 0.929(2) 0.611(4) 0.4731(9) 0.068(10) Uiso 1 1 d . . .
H31 H 0.808(3) 1.108(5) 0.3708(11) 0.086(12) Uiso 1 1 d . . .
H25 H 1.054(2) 0.794(4) 0.3618(10) 0.080(10) Uiso 1 1 d . . .
H32 H 0.982(3) 1.195(5) 0.3882(11) 0.093(12) Uiso 1 1 d . . .
H26 H 1.088(3) 0.734(5) 0.4416(10) 0.087(11) Uiso 1 1 d . . .
H33 H 1.016(3) 1.138(5) 0.4632(10) 0.092(12) Uiso 1 1 d . . .
H14 H 0.995(2) 0.349(4) 0.2324(9) 0.063(10) Uiso 1 1 d . . .
H12 H 0.749(3) 0.609(5) 0.2438(11) 0.082(12) Uiso 1 1 d . . .
H24 H 0.872(2) 0.719(4) 0.3468(9) 0.067(10) Uiso 1 1 d . . .
H13 H 0.885(3) 0.568(5) 0.2010(11) 0.083(12) Uiso 1 1 d . . .
H11 H 0.778(3) 0.419(5) 0.3079(11) 0.083(13) Uiso 1 1 d . . .
H15 H 0.928(3) 0.258(5) 0.3010(11) 0.083(12) Uiso 1 1 d . . .
H34 H 0.860(3) 1.016(5) 0.4912(11) 0.087(11) Uiso 1 1 d . . .

loop_
_atom_site_aniso_label
_atom_site_aniso_U_11
_atom_site_aniso_U_22
_atom_site_aniso_U_33
_atom_site_aniso_U_23
_atom_site_aniso_U_13
_atom_site_aniso_U_12
Fe1 0.03348(19) 0.0297(2) 0.03975(19) -0.00042(15) -0.00411(14) -0.00423(15)
Fe2 0.02859(19) 0.0350(2) 0.0596(2) -0.01032(17) 0.00729(16) -0.00587(16)
C6 0.0319(12) 0.0321(13) 0.0348(12) -0.0061(10) 0.0024(9) -0.0066(10)
C5 0.0331(12) 0.0319(13) 0.0315(11) -0.0035(10) 0.0000(9) -0.0049(10)
C2 0.0288(12) 0.0295(12) 0.0312(11) 0.0005(9) -0.0006(9) -0.0032(10)
C7 0.0322(13) 0.0492(16) 0.0325(12) -0.0031(11) -0.0017(10) -0.0031(12)
C19 0.0335(12) 0.0254(12) 0.0379(12) -0.0049(9) 0.0039(10) -0.0032(10)
C18 0.0326(12) 0.0300(13) 0.0316(11) -0.0003(9) 0.0030(9) -0.0028(10)
C29 0.0422(14) 0.0339(14) 0.0421(13) -0.0003(11) 0.0002(11) -0.0069(12)
C4 0.0441(15) 0.0576(18) 0.0368(13) 0.0122(12) 0.0047(11) 0.0129(13)
C24 0.061(2) 0.062(2) 0.084(2) -0.0401(19) 0.0328(18) -0.0210(17)
C22 0.0353(13) 0.0284(13) 0.0609(16) -0.0123(12) 0.0083(12) -0.0058(11)
C1 0.0279(11) 0.0302(13) 0.0318(11) 0.0006(9) -0.0013(9) -0.0005(10)
C21 0.0478(16) 0.0386(15) 0.0559(16) 0.0061(12) 0.0077(13) -0.0127(13)
C20 0.0415(14) 0.0408(15) 0.0495(14) 0.0088(12) -0.0026(11) -0.0081(12)
C17 0.0448(14) 0.0415(15) 0.0342(12) 0.0084(11) 0.0035(11) 0.0101(12)
C23 0.0368(14) 0.0303(14) 0.0802(19) -0.0183(13) 0.0142(14) -0.0042(12)
C9 0.0419(15) 0.0456(16) 0.0525(16) -0.0131(13) 0.0149(13) 0.0002(13)
C16 0.0434(14) 0.0446(15) 0.0407(13) 0.0047(11) 0.0057(11) 0.0156(12)
C8 0.0401(14) 0.0610(18) 0.0328(13) -0.0045(12) 0.0039(11) -0.0080(13)
C10 0.0460(15) 0.0245(13) 0.0475(14) -0.0026(11) 0.0073(12) 0.0006(12)
C3 0.0389(14) 0.0561(17) 0.0402(13) 0.0102(12) 0.0024(11) 0.0185(13)
B1 0.0354(15) 0.0296(15) 0.0328(13) 0.0018(11) 0.0023(11) -0.0016(12)
B6 0.0365(15) 0.0345(16) 0.0429(15) -0.0022(12) 0.0060(12) -0.0123(13)
B10 0.0332(16) 0.054(2) 0.0575(18) -0.0024(15) 0.0101(13) -0.0149(15)
C32 0.074(2) 0.0398(17) 0.075(2) 0.0033(15) 0.0102(18) -0.0133(16)
C26 0.0324(17) 0.0457(19) 0.150(4) -0.023(2) 0.010(2) 0.0021(15)
B4 0.0304(14) 0.0397(17) 0.0422(15) 0.0031(13) 0.0035(11) 0.0063(13)
B7 0.0418(16) 0.0420(17) 0.0420(15) 0.0020(13) 0.0096(13) -0.0111(14)
C28 0.0386(14) 0.0371(15) 0.0550(15) -0.0072(12) -0.0068(11) -0.0028(12)
C27 0.0335(15) 0.0357(16) 0.111(3) -0.0030(17) -0.0040(16) 0.0028(13)
B5 0.0265(14) 0.0542(19) 0.0427(16) -0.0024(14) -0.0033(12) -0.0016(13)
B8 0.0414(17) 0.0463(19) 0.0494(17) -0.0020(14) 0.0153(14) -0.0034(14)
C30 0.0371(16) 0.0432(17) 0.106(3) -0.0132(17) 0.0086(17) 0.0056(14)
B2 0.0410(16) 0.0396(17) 0.0370(14) 0.0009(12) 0.0082(12) -0.0040(13)
C34 0.063(2) 0.0461(18) 0.0629(19) -0.0105(15) 0.0122(16) 0.0049(15)
C25 0.0462(19) 0.072(2) 0.128(3) -0.050(2) 0.045(2) -0.0193(18)
C15 0.069(2) 0.065(2) 0.067(2) -0.0074(18) -0.0272(18) -0.0145(19)
B9 0.0297(15) 0.052(2) 0.0564(18) 0.0039(15) 0.0087(13) 0.0062(14)
B3 0.0446(17) 0.0368(17) 0.0463(16) -0.0015(13) 0.0137(13) 0.0028(14)
C13 0.086(3) 0.061(2) 0.100(3) 0.023(2) -0.026(2) -0.043(2)
C31 0.077(2) 0.056(2) 0.075(2) -0.0018(17) -0.0270(19) 0.0053(18)
C14 0.0407(18) 0.083(3) 0.089(3) -0.003(2) -0.0120(18) -0.0238(19)
C11 0.095(3) 0.066(3) 0.075(3) -0.041(2) -0.001(2) -0.027(2)
C12 0.080(3) 0.0303(19) 0.152(4) -0.023(2) -0.034(3) -0.003(2)
C33 0.0547(18) 0.0380(16) 0.073(2) -0.0147(14) -0.0111(15) -0.0053(14)

loop_
_atom_type_symbol
_atom_type_description
_atom_type_scat_dispersion_real
_atom_type_scat_dispersion_imag
_atom_type_scat_source
C C 0.0033 0.0016 'International Tables Vol C Tables 4.2.6.8 and 6.1.1.4'
H H 0.0000 0.0000 'International Tables Vol C Tables 4.2.6.8 and 6.1.1.4'
B B 0.0013 0.0007 'International Tables Vol C Tables 4.2.6.8 and 6.1.1.4'
Fe Fe 0.3463 0.8444 'International Tables Vol C Tables 4.2.6.8 and 6.1.1.4'

loop_
_geom_angle_atom_site_label_1
_geom_angle_atom_site_label_2
_geom_angle_atom_site_label_3
_geom_angle
_geom_angle_site_symmetry_1
_geom_angle_site_symmetry_3
_geom_angle_publ_flag
C12 Fe1 C13 40.13(18) . . ?
C12 Fe1 C10 155.67(18) . . ?
C13 Fe1 C10 162.62(17) . . ?
C12 Fe1 C11 40.72(17) . . ?
C13 Fe1 C11 67.69(19) . . ?
C10 Fe1 C11 120.63(16) . . ?
C12 Fe1 C7 107.33(15) . . ?
C13 Fe1 C7 120.71(14) . . ?
C10 Fe1 C7 68.74(11) . . ?
C11 Fe1 C7 125.19(15) . . ?
C12 Fe1 C9 161.96(18) . . ?
C13 Fe1 C9 125.82(18) . . ?
C10 Fe1 C9 40.82(10) . . ?
C11 Fe1 C9 156.06(17) . . ?
C7 Fe1 C9 68.19(11) . . ?
C12 Fe1 C6 120.17(16) . . ?
C13 Fe1 C6 155.43(16) . . ?
C10 Fe1 C6 40.98(10) . . ?
C11 Fe1 C6 107.10(14) . . ?
C7 Fe1 C6 41.22(10) . . ?
C9 Fe1 C6 68.80(10) . . ?
C12 Fe1 C14 67.54(18) . . ?
C13 Fe1 C14 40.31(16) . . ?
C10 Fe1 C14 125.69(15) . . ?
C11 Fe1 C14 67.14(17) . . ?
C7 Fe1 C14 156.16(13) . . ?
C9 Fe1 C14 109.05(15) . . ?
C6 Fe1 C14 161.89(13) . . ?
C12 Fe1 C8 125.22(17) . . ?
C13 Fe1 C8 108.38(15) . . ?
C10 Fe1 C8 68.37(11) . . ?
C11 Fe1 C8 162.35(16) . . ?
C7 Fe1 C8 40.65(10) . . ?
C9 Fe1 C8 40.16(11) . . ?
C6 Fe1 C8 68.89(9) . . ?
C14 Fe1 C8 121.85(14) . . ?
C12 Fe1 C15 67.90(17) . . ?
C13 Fe1 C15 67.70(16) . . ?
C10 Fe1 C15 107.98(14) . . ?
C11 Fe1 C15 39.96(15) . . ?
C7 Fe1 C15 161.93(13) . . ?
C9 Fe1 C15 121.74(15) . . ?
C6 Fe1 C15 124.72(13) . . ?
C14 Fe1 C15 39.95(14) . . ?
C8 Fe1 C15 156.28(14) . . ?
C30 Fe2 C31 40.19(14) . . ?
C30 Fe2 C25 159.87(18) . . ?
C31 Fe2 C25 124.8(2) . . ?
C30 Fe2 C24 122.59(15) . . ?
C31 Fe2 C24 108.12(16) . . ?
C25 Fe2 C24 40.99(14) . . ?
C30 Fe2 C26 158.00(18) . . ?
C31 Fe2 C26 160.50(17) . . ?
C25 Fe2 C26 40.17(16) . . ?
C24 Fe2 C26 68.49(17) . . ?
C30 Fe2 C34 40.22(13) . . ?
C31 Fe2 C34 67.27(15) . . ?
C25 Fe2 C34 158.95(16) . . ?
C24 Fe2 C34 158.43(13) . . ?
C26 Fe2 C34 123.01(17) . . ?
C30 Fe2 C23 106.20(12) . . ?
C31 Fe2 C23 122.12(13) . . ?
C25 Fe2 C23 68.76(12) . . ?
C24 Fe2 C23 40.93(12) . . ?
C26 Fe2 C23 68.76(12) . . ?
C34 Fe2 C23 122.09(12) . . ?
C30 Fe2 C27 121.66(14) . . ?
C31 Fe2 C27 157.68(14) . . ?
C25 Fe2 C27 68.06(17) . . ?
C24 Fe2 C27 68.47(16) . . ?
C26 Fe2 C27 40.69(13) . . ?
C34 Fe2 C27 107.33(14) . . ?
C23 Fe2 C27 40.79(12) . . ?
C30 Fe2 C32 67.88(14) . . ?
C31 Fe2 C32 40.35(14) . . ?
C25 Fe2 C32 109.37(16) . . ?
C24 Fe2 C32 123.71(15) . . ?
C26 Fe2 C32 124.36(14) . . ?
C34 Fe2 C32 67.43(14) . . ?
C23 Fe2 C32 158.78(14) . . ?
C27 Fe2 C32 159.77(14) . . ?
C30 Fe2 C33 67.68(13) . . ?
C31 Fe2 C33 67.29(14) . . ?
C25 Fe2 C33 123.94(13) . . ?
C24 Fe2 C33 159.62(13) . . ?
C26 Fe2 C33 108.80(15) . . ?
C34 Fe2 C33 40.17(12) . . ?
C23 Fe2 C33 158.67(13) . . ?
C27 Fe2 C33 123.55(14) . . ?
C32 Fe2 C33 39.91(13) . . ?
C10 C6 C7 106.6(2) . . ?
C10 C6 C5 126.9(2) . . ?
C7 C6 C5 126.3(2) . . ?
C10 C6 Fe1 69.03(13) . . ?
C7 C6 Fe1 69.03(13) . . ?
C5 C6 Fe1 123.11(15) . . ?
C16 C5 C4 116.8(2) . . ?
C16 C5 C6 121.7(2) . . ?
C4 C5 C6 121.5(2) . . ?
C17 C2 C3 117.7(2) . . ?
C17 C2 C1 121.9(2) . . ?
C3 C2 C1 120.3(2) . . ?
C8 C7 C6 108.4(2) . . ?
C8 C7 Fe1 70.24(15) . . ?
C6 C7 Fe1 69.76(13) . . ?
C29 C19 C20 117.4(2) . . ?
C29 C19 C18 119.6(2) . . ?
C20 C19 C18 123.1(2) . . ?
C19 C18 B4 120.09(19) . . ?
C19 C18 B3 125.1(2) . . ?
B4 C18 B3 62.05(16) . . ?
C19 C18 B2 121.93(19) . . ?
B4 C18 B2 112.40(18) . . ?
B3 C18 B2 62.17(16) . . ?
C19 C18 B1 115.22(18) . . ?
B4 C18 B1 110.97(18) . . ?
B3 C18 B1 112.48(18) . . ?
B2 C18 B1 61.99(15) . . ?
C19 C18 C1 117.46(17) . . ?
B4 C18 C1 59.93(14) . . ?
B3 C18 C1 109.11(18) . . ?
B2 C18 C1 108.89(17) . . ?
B1 C18 C1 59.74(13) . . ?
C28 C29 C19 121.6(2) . . ?
C3 C4 C5 121.6(2) . . ?
C25 C24 C23 107.9(4) . . ?
C25 C24 Fe2 69.50(18) . . ?
C23 C24 Fe2 70.16(16) . . ?
C28 C22 C21 117.2(2) . . ?
C28 C22 C23 120.4(2) . . ?
C21 C22 C23 122.4(2) . . ?
C2 C1 B5 119.85(18) . . ?
C2 C1 B6 122.04(19) . . ?
B5 C1 B6 63.09(17) . . ?
C2 C1 B4 116.76(18) . . ?
B5 C1 B4 62.62(16) . . ?
B6 C1 B4 113.51(18) . . ?
C2 C1 B1 120.01(18) . . ?
B5 C1 B1 113.39(18) . . ?
B6 C1 B1 62.26(15) . . ?
B4 C1 B1 110.67(17) . . ?
C2 C1 C18 119.33(17) . . ?
B5 C1 C18 109.80(17) . . ?
B6 C1 C18 109.98(16) . . ?
B4 C1 C18 59.27(14) . . ?
B1 C1 C18 60.04(13) . . ?
C22 C21 C20 121.9(2) . . ?
C21 C20 C19 120.5(2) . . ?
C2 C17 C16 121.0(2) . . ?
C24 C23 C27 107.1(3) . . ?
C24 C23 C22 126.5(3) . . ?
C27 C23 C22 126.4(3) . . ?
C24 C23 Fe2 68.91(16) . . ?
C27 C23 Fe2 69.69(16) . . ?
C22 C23 Fe2 127.52(18) . . ?
C8 C9 C10 108.4(2) . . ?
C8 C9 Fe1 70.15(16) . . ?
C10 C9 Fe1 69.13(14) . . ?
C17 C16 C5 121.8(2) . . ?
C9 C8 C7 108.1(2) . . ?
C9 C8 Fe1 69.69(15) . . ?
C7 C8 Fe1 69.11(14) . . ?
C9 C10 C6 108.4(2) . . ?
C9 C10 Fe1 70.05(15) . . ?
C6 C10 Fe1 70.00(14) . . ?
C4 C3 C2 120.8(2) . . ?
C1 B1 C18 60.22(13) . . ?
C1 B1 B7 105.07(19) . . ?
C18 B1 B7 105.54(19) . . ?
C1 B1 B6 58.01(14) . . ?
C18 B1 B6 106.74(19) . . ?
B7 B1 B6 60.04(15) . . ?
C1 B1 B2 106.48(19) . . ?
C18 B1 B2 58.45(14) . . ?
B7 B1 B2 59.89(16) . . ?
B6 B1 B2 108.1(2) . . ?
C1 B6 B7 106.00(19) . . ?
C1 B6 B10 105.2(2) . . ?
B7 B6 B10 60.24(17) . . ?
C1 B6 B1 59.73(14) . . ?
B7 B6 B1 59.54(15) . . ?
B10 B6 B1 107.5(2) . . ?
C1 B6 B5 58.28(15) . . ?
B7 B6 B5 107.9(2) . . ?
B10 B6 B5 59.76(17) . . ?
B1 B6 B5 107.5(2) . . ?
B8 B10 B5 108.3(2) . . ?
B8 B10 B6 108.5(2) . . ?
B5 B10 B6 60.24(16) . . ?
B8 B10 B9 60.29(18) . . ?
B5 B10 B9 60.01(18) . . ?
B6 B10 B9 108.4(2) . . ?
B8 B10 B7 60.30(18) . . ?
B5 B10 B7 107.9(2) . . ?
B6 B10 B7 59.77(16) . . ?
B9 B10 B7 108.3(2) . . ?
C33 C32 C31 107.3(3) . . ?
C33 C32 Fe2 70.15(17) . . ?
C31 C32 Fe2 68.95(19) . . ?
C25 C26 C27 108.1(3) . . ?
C25 C26 Fe2 69.6(2) . . ?
C27 C26 Fe2 70.02(17) . . ?
C18 B4 C1 60.79(14) . . ?
C18 B4 B3 59.01(15) . . ?
C1 B4 B3 107.40(19) . . ?
C18 B4 B9 106.5(2) . . ?
C1 B4 B9 105.4(2) . . ?
B3 B4 B9 60.30(17) . . ?
C18 B4 B5 107.2(2) . . ?
C1 B4 B5 57.84(15) . . ?
B3 B4 B5 108.4(2) . . ?
B9 B4 B5 59.95(17) . . ?
B1 B7 B2 60.61(15) . . ?
B1 B7 B6 60.42(15) . . ?
B2 B7 B6 109.00(19) . . ?
B1 B7 B10 108.0(2) . . ?
B2 B7 B10 107.8(2) . . ?
B6 B7 B10 59.99(17) . . ?
B1 B7 B8 108.2(2) . . ?
B2 B7 B8 59.93(17) . . ?
B6 B7 B8 108.0(2) . . ?
B10 B7 B8 59.47(18) . . ?
C29 C28 C22 121.4(2) . . ?
C26 C27 C23 108.2(3) . . ?
C26 C27 Fe2 69.3(2) . . ?
C23 C27 Fe2 69.52(17) . . ?
C1 B5 B10 105.6(2) . . ?
C1 B5 B9 106.6(2) . . ?
B10 B5 B9 60.19(18) . . ?
C1 B5 B6 58.63(15) . . ?
B10 B5 B6 60.00(17) . . ?
B9 B5 B6 108.4(2) . . ?
C1 B5 B4 59.54(15) . . ?
B10 B5 B4 107.3(2) . . ?
B9 B5 B4 59.75(17) . . ?
B6 B5 B4 107.47(19) . . ?
B10 B8 B3 108.4(2) . . ?
B10 B8 B2 108.2(2) . . ?
B3 B8 B2 60.11(17) . . ?
B10 B8 B9 60.18(18) . . ?
B3 B8 B9 60.13(17) . . ?
B2 B8 B9 108.2(2) . . ?
B10 B8 B7 60.23(18) . . ?
B3 B8 B7 107.9(2) . . ?
B2 B8 B7 59.70(17) . . ?
B9 B8 B7 108.2(2) . . ?
C31 C30 C34 107.8(3) . . ?
C31 C30 Fe2 70.12(19) . . ?
C34 C30 Fe2 70.63(17) . . ?
C18 B2 B7 106.11(19) . . ?
C18 B2 B8 105.7(2) . . ?
B7 B2 B8 60.37(17) . . ?
C18 B2 B3 58.86(15) . . ?
B7 B2 B3 108.2(2) . . ?
B8 B2 B3 59.87(17) . . ?
C18 B2 B1 59.56(14) . . ?
B7 B2 B1 59.50(15) . . ?
B8 B2 B1 107.7(2) . . ?
B3 B2 B1 107.86(19) . . ?
C30 C34 C33 108.1(3) . . ?
C30 C34 Fe2 69.15(18) . . ?
C33 C34 Fe2 70.38(17) . . ?
C26 C25 C24 108.6(3) . . ?
C26 C25 Fe2 70.27(19) . . ?
C24 C25 Fe2 69.51(17) . . ?
C11 C15 C14 107.6(4) . . ?
C11 C15 Fe1 69.37(19) . . ?
C14 C15 Fe1 69.89(18) . . ?
B4 B9 B5 60.30(17) . . ?
B4 B9 B10 107.4(2) . . ?
B5 B9 B10 59.80(18) . . ?
B4 B9 B3 59.83(16) . . ?
B5 B9 B3 108.3(2) . . ?
B10 B9 B3 107.5(2) . . ?
B4 B9 B8 107.1(2) . . ?
B5 B9 B8 107.6(2) . . ?
B10 B9 B8 59.54(18) . . ?
B3 B9 B8 59.69(17) . . ?
C18 B3 B4 58.94(14) . . ?
C18 B3 B8 105.9(2) . . ?
B4 B3 B8 107.5(2) . . ?
C18 B3 B2 58.97(15) . . ?
B4 B3 B2 107.3(2) . . ?
B8 B3 B2 60.02(17) . . ?
C18 B3 B9 106.1(2) . . ?
B4 B3 B9 59.86(17) . . ?
B8 B3 B9 60.19(18) . . ?
B2 B3 B9 108.2(2) . . ?
C12 C13 C14 108.1(4) . . ?
C12 C13 Fe1 69.6(2) . . ?
C14 C13 Fe1 70.6(2) . . ?
C30 C31 C32 108.7(3) . . ?
C30 C31 Fe2 69.69(19) . . ?
C32 C31 Fe2 70.70(19) . . ?
C15 C14 C13 108.2(4) . . ?
C15 C14 Fe1 70.16(18) . . ?
C13 C14 Fe1 69.11(19) . . ?
C15 C11 C12 108.2(4) . . ?
C15 C11 Fe1 70.7(2) . . ?
C12 C11 Fe1 69.1(2) . . ?
C13 C12 C11 107.8(4) . . ?
C13 C12 Fe1 70.2(2) . . ?
C11 C12 Fe1 70.2(2) . . ?
C32 C33 C34 108.0(3) . . ?
C32 C33 Fe2 69.94(17) . . ?
C34 C33 Fe2 69.46(17) . . ?

loop_
_geom_bond_atom_site_label_1
_geom_bond_atom_site_label_2
_geom_bond_distance
_geom_bond_site_symmetry_2
_geom_bond_publ_flag
Fe1 C12 2.013(4) . ?
Fe1 C13 2.021(3) . ?
Fe1 C10 2.025(3) . ?
Fe1 C11 2.026(3) . ?
Fe1 C7 2.028(2) . ?
Fe1 C9 2.037(3) . ?
Fe1 C6 2.038(2) . ?
Fe1 C14 2.040(3) . ?
Fe1 C8 2.043(3) . ?
Fe1 C15 2.043(3) . ?
Fe2 C30 2.018(3) . ?
Fe2 C31 2.024(3) . ?
Fe2 C25 2.027(3) . ?
Fe2 C24 2.027(3) . ?
Fe2 C26 2.036(3) . ?
Fe2 C34 2.038(3) . ?
Fe2 C23 2.044(3) . ?
Fe2 C27 2.046(3) . ?
Fe2 C32 2.047(3) . ?
Fe2 C33 2.050(3) . ?
C6 C10 1.422(3) . ?
C6 C7 1.431(3) . ?
C6 C5 1.478(3) . ?
C5 C16 1.386(3) . ?
C5 C4 1.386(3) . ?
C2 C17 1.379(3) . ?
C2 C3 1.388(3) . ?
C2 C1 1.503(3) . ?
C7 C8 1.414(3) . ?
C19 C29 1.388(3) . ?
C19 C20 1.390(3) . ?
C19 C18 1.503(3) . ?
C18 B4 1.717(3) . ?
C18 B3 1.718(4) . ?
C18 B2 1.720(3) . ?
C18 B1 1.740(3) . ?
C18 C1 1.743(3) . ?
C29 C28 1.376(3) . ?
C4 C3 1.382(3) . ?
C24 C25 1.420(5) . ?
C24 C23 1.423(4) . ?
C22 C28 1.383(4) . ?
C22 C21 1.385(4) . ?
C22 C23 1.487(3) . ?
C1 B5 1.698(3) . ?
C1 B6 1.704(3) . ?
C1 B4 1.728(4) . ?
C1 B1 1.735(3) . ?
C21 C20 1.385(3) . ?
C17 C16 1.379(3) . ?
C23 C27 1.425(4) . ?
C9 C8 1.401(4) . ?
C9 C10 1.416(4) . ?
B1 B7 1.762(4) . ?
B1 B6 1.778(4) . ?
B1 B2 1.782(4) . ?
B6 B7 1.771(4) . ?
B6 B10 1.775(4) . ?
B6 B5 1.780(4) . ?
B10 B8 1.766(4) . ?
B10 B5 1.771(4) . ?
B10 B9 1.778(5) . ?
B10 B7 1.780(5) . ?
C32 C33 1.398(4) . ?
C32 C31 1.404(5) . ?
C26 C25 1.396(6) . ?
C26 C27 1.419(4) . ?
B4 B3 1.770(4) . ?
B4 B9 1.771(4) . ?
B4 B5 1.781(4) . ?
B7 B2 1.769(4) . ?
B7 B8 1.781(4) . ?
B5 B9 1.775(4) . ?
B8 B3 1.771(4) . ?
B8 B2 1.773(4) . ?
B8 B9 1.780(4) . ?
C30 C31 1.389(5) . ?
C30 C34 1.395(5) . ?
B2 B3 1.775(4) . ?
C34 C33 1.404(4) . ?
C15 C11 1.391(5) . ?
C15 C14 1.395(5) . ?
B9 B3 1.779(5) . ?
C13 C12 1.384(6) . ?
C13 C14 1.399(5) . ?
C11 C12 1.405(6) . ?
